data_1512921
loop_
_publ_author_name
'Timothy J. Boyle'
'Leigh Anna M. Ottley'
'Mark A. Rodriguez'

_publ_section_title
;
 Structurally characterized group 4 metal alkoxides modified with the
 pyridyl-based ligands 2-mercapto pyridine n-oxide and
 3,3'-dihydroxy-2,2'-bipyridine
;
_journal_issue 14
_journal_name_full Polyhedron
_journal_page_first 3079
_journal_page_last 3084
_journal_paper_doi 10.1016/j.poly.2008.06.037
_journal_volume 27
_journal_year 2008
_chemical_formula_moiety 'C18 H26 N2 O4 S2 Ti '
_chemical_formula_sum 'C18 H26 N2 O4 S2 Ti'
_chemical_formula_weight 446.42
_chemical_name_common Ti(2MPO)2(OBut)2
_chemical_name_systematic
; 
 ? 
;
_space_group_IT_number 15
_symmetry_cell_setting monoclinic
_symmetry_space_group_name_Hall '-C 2yc'
_symmetry_space_group_name_H-M 'C 1 2/c 1'
_atom_sites_solution_hydrogens geom
_atom_sites_solution_primary direct
_atom_sites_solution_secondary difmap
_audit_creation_method SHELXL-97
_cell_angle_alpha 90.00
_cell_angle_beta 95.781(3)
_cell_angle_gamma 90.00
_cell_formula_units_Z 4
_cell_length_a 13.319(3)
_cell_length_b 14.978(3)
_cell_length_c 10.685(2)
_cell_measurement_reflns_used 200
_cell_measurement_temperature 173(2)
_cell_measurement_theta_max 25.27
_cell_measurement_theta_min 2.05
_cell_volume 2120.7(8)
_computing_cell_refinement 'Bruker SMART'
_computing_data_collection 'Bruker SMART'
_computing_data_reduction 'Bruker SAINT'
_computing_molecular_graphics 'Bruker SHELXTL'
_computing_publication_material 'Bruker SHELXTL'
_computing_structure_refinement 'SHELXL-97 (Sheldrick, 1997)'
_computing_structure_solution 'SHELXS-97 (Sheldrick, 1990)'
_diffrn_ambient_temperature 173(2)
_diffrn_measured_fraction_theta_full 0.997
_diffrn_measured_fraction_theta_max 0.997
_diffrn_measurement_device_type 'CCD area detector'
_diffrn_measurement_method 'phi and omega scans'
_diffrn_radiation_monochromator graphite
_diffrn_radiation_source 'fine-focus sealed tube'
_diffrn_radiation_type MoK\a
_diffrn_radiation_wavelength 0.71073
_diffrn_reflns_av_R_equivalents 0.0242
_diffrn_reflns_av_sigmaI/netI 0.0210
_diffrn_reflns_limit_h_max 15
_diffrn_reflns_limit_h_min -15
_diffrn_reflns_limit_k_max 17
_diffrn_reflns_limit_k_min -17
_diffrn_reflns_limit_l_max 12
_diffrn_reflns_limit_l_min -12
_diffrn_reflns_number 7476
_diffrn_reflns_theta_full 25.27
_diffrn_reflns_theta_max 25.27
_diffrn_reflns_theta_min 2.05
_exptl_absorpt_coefficient_mu 0.626
_exptl_absorpt_correction_T_max 0.952
_exptl_absorpt_correction_T_min 0.916
_exptl_absorpt_correction_type empirical
_exptl_absorpt_process_details SADABS
_exptl_crystal_colour colorless
_exptl_crystal_density_diffrn 1.398
_exptl_crystal_density_meas ?
_exptl_crystal_density_method 'not measured'
_exptl_crystal_description block
_exptl_crystal_F_000 936.0
_exptl_crystal_size_max 0.4
_exptl_crystal_size_mid 0.3
_exptl_crystal_size_min 0.2
_refine_diff_density_max 0.942
_refine_diff_density_min -0.492
_refine_diff_density_rms 0.096
_refine_ls_extinction_method none
_refine_ls_goodness_of_fit_ref 1.086
_refine_ls_hydrogen_treatment constr
_refine_ls_matrix_type full
_refine_ls_number_parameters 126
_refine_ls_number_reflns 1912
_refine_ls_number_restraints 0
_refine_ls_restrained_S_all 1.086
_refine_ls_R_factor_all 0.0565
_refine_ls_R_factor_gt 0.0516
_refine_ls_shift/su_max 0.000
_refine_ls_shift/su_mean 0.000
_refine_ls_structure_factor_coef Fsqd
_refine_ls_weighting_details 'calc w=1/[\s^2^(Fo^2^)+(0.0926P)^2^+7.0636P] where P=(Fo^2^+2Fc^2^)/3'
_refine_ls_weighting_scheme calc
_refine_ls_wR_factor_gt 0.1557
_refine_ls_wR_factor_ref 0.1611
_reflns_number_gt 1717
_reflns_number_total 1912
_reflns_threshold_expression >2sigma(I)
_cod_data_source_file 2008-3079.cif
_cod_data_source_block 6sp141s
_cod_depositor_comments
;
The following automatic conversions were performed:

'_exptl_crystal_density_meas' value 'not measured' was changed to '?'
- the value is perceived as not measured.

Automatic conversion script
Id: cif_fix_values 3008 2015-01-20 13:52:24Z robertas 
;
_cod_original_cell_volume 2120.9(7)
_cod_original_sg_symbol_H-M 'C 2/c'
_cod_original_formula_sum 'C18 H26 N2 O4 S2 Ti '
_cod_database_code 1512921

loop_
_symmetry_equiv_pos_as_xyz
'x, y, z'
'-x, y, -z+1/2'
'x+1/2, y+1/2, z'
'-x+1/2, y+1/2, -z+1/2'
'-x, -y, -z'
'x, -y, z-1/2'
'-x+1/2, -y+1/2, -z'
'x+1/2, -y+1/2, z-1/2'

loop_
_atom_site_label
_atom_site_type_symbol
_atom_site_fract_x
_atom_site_fract_y
_atom_site_fract_z
_atom_site_U_iso_or_equiv
_atom_site_adp_type
_atom_site_occupancy
_atom_site_symmetry_multiplicity
_atom_site_calc_flag
_atom_site_refinement_flags
Ti1 Ti 0.5000 0.20437(5) 0.7500 0.0235(3) Uani 1 2 d S
S1 S 0.33468(7) 0.17271(5) 0.82700(8) 0.0297(3) Uani 1 1 d .
O1 O 0.52549(19) 0.28234(15) 0.8768(2) 0.0293(6) Uani 1 1 d .
O2 O 0.44610(19) 0.09937(16) 0.6361(2) 0.0325(6) Uani 1 1 d .
N1 N 0.3762(2) 0.04288(18) 0.6716(3) 0.0288(6) Uani 1 1 d .
C1 C 0.5412(3) 0.3067(3) 1.0057(3) 0.0386(9) Uani 1 1 d .
C2 C 0.5831(6) 0.2329(4) 1.0888(5) 0.086(2) Uani 1 1 d .
H2A H 0.5378 0.1813 1.0793 0.129 Uiso 1 1 calc R
H2B H 0.5893 0.2530 1.1766 0.129 Uiso 1 1 calc R
H2C H 0.6497 0.2160 1.0653 0.129 Uiso 1 1 calc R
C3 C 0.6107(6) 0.3860(4) 1.0160(6) 0.089(2) Uani 1 1 d .
H3A H 0.6778 0.3679 0.9957 0.133 Uiso 1 1 calc R
H3B H 0.6154 0.4095 1.1020 0.133 Uiso 1 1 calc R
H3C H 0.5841 0.4324 0.9571 0.133 Uiso 1 1 calc R
C4 C 0.4412(4) 0.3378(4) 1.0470(5) 0.0721(16) Uani 1 1 d .
H4A H 0.4153 0.3877 0.9938 0.108 Uiso 1 1 calc R
H4B H 0.4511 0.3574 1.1349 0.108 Uiso 1 1 calc R
H4C H 0.3927 0.2885 1.0390 0.108 Uiso 1 1 calc R
C5 C 0.3674(3) -0.0373(2) 0.6133(3) 0.0380(9) Uani 1 1 d .
H6 H 0.4104 -0.0523 0.5508 0.046 Uiso 1 1 calc R
C6 C 0.2961(3) -0.0967(3) 0.6449(4) 0.0450(10) Uani 1 1 d .
H7 H 0.2892 -0.1530 0.6038 0.054 Uiso 1 1 calc R
C7 C 0.2347(3) -0.0751(3) 0.7361(4) 0.0454(10) Uani 1 1 d .
H8 H 0.1860 -0.1166 0.7596 0.055 Uiso 1 1 calc R
C8 C 0.2441(3) 0.0075(3) 0.7933(3) 0.0378(9) Uani 1 1 d .
H9 H 0.2010 0.0229 0.8556 0.045 Uiso 1 1 calc R
C9 C 0.3159(3) 0.0686(2) 0.7612(3) 0.0283(7) Uani 1 1 d .

loop_
_atom_site_aniso_label
_atom_site_aniso_U_11
_atom_site_aniso_U_22
_atom_site_aniso_U_33
_atom_site_aniso_U_23
_atom_site_aniso_U_13
_atom_site_aniso_U_12
Ti1 0.0353(5) 0.0154(5) 0.0198(5) 0.000 0.0018(3) 0.000
S1 0.0387(5) 0.0202(5) 0.0309(5) -0.0024(3) 0.0067(4) -0.0005(3)
O1 0.0418(14) 0.0209(11) 0.0252(12) -0.0046(9) 0.0042(10) -0.0039(10)
O2 0.0460(14) 0.0260(12) 0.0263(12) -0.0038(9) 0.0077(10) -0.0084(11)
N1 0.0394(16) 0.0220(14) 0.0243(14) -0.0006(11) -0.0006(12) -0.0046(12)
C1 0.051(2) 0.042(2) 0.0226(18) -0.0021(15) 0.0024(16) -0.0023(18)
C2 0.129(6) 0.074(4) 0.051(3) -0.005(3) -0.016(3) 0.025(4)
C3 0.115(5) 0.088(4) 0.063(3) -0.029(3) 0.003(3) -0.037(4)
C4 0.072(3) 0.090(4) 0.055(3) -0.018(3) 0.009(3) 0.007(3)
C5 0.056(2) 0.0276(18) 0.0307(19) -0.0081(15) 0.0030(16) -0.0054(17)
C6 0.067(3) 0.0274(19) 0.041(2) -0.0102(16) 0.0047(19) -0.0154(18)
C7 0.062(3) 0.035(2) 0.040(2) -0.0022(17) 0.0056(19) -0.0181(19)
C8 0.046(2) 0.033(2) 0.0351(19) -0.0007(16) 0.0056(16) -0.0069(16)
C9 0.0388(19) 0.0219(16) 0.0231(16) 0.0012(12) -0.0026(14) -0.0005(14)

loop_
_atom_type_symbol
_atom_type_description
_atom_type_scat_dispersion_real
_atom_type_scat_dispersion_imag
_atom_type_scat_source
C C 0.0033 0.0016 'International Tables Vol C Tables 4.2.6.8 and 6.1.1.4'
H H 0.0000 0.0000 'International Tables Vol C Tables 4.2.6.8 and 6.1.1.4'
N N 0.0061 0.0033 'International Tables Vol C Tables 4.2.6.8 and 6.1.1.4'
O O 0.0106 0.0060 'International Tables Vol C Tables 4.2.6.8 and 6.1.1.4'
Ti Ti 0.2776 0.4457 'International Tables Vol C Tables 4.2.6.8 and 6.1.1.4'
S S 0.1246 0.1234 'International Tables Vol C Tables 4.2.6.8 and 6.1.1.4'

loop_
_geom_angle_atom_site_label_1
_geom_angle_atom_site_label_2
_geom_angle_atom_site_label_3
_geom_angle
_geom_angle_site_symmetry_1
_geom_angle_site_symmetry_3
O1 Ti1 O1 98.84(15) . 2_656
O1 Ti1 O2 164.82(10) . .
O1 Ti1 O2 91.28(10) 2_656 .
O1 Ti1 O2 91.28(10) . 2_656
O1 Ti1 O2 164.82(10) 2_656 2_656
O2 Ti1 O2 81.27(14) . 2_656
O1 Ti1 S1 105.60(8) . 2_656
O1 Ti1 S1 88.89(8) 2_656 2_656
O2 Ti1 S1 85.78(7) . 2_656
O2 Ti1 S1 77.44(7) 2_656 2_656
O1 Ti1 S1 88.89(8) . .
O1 Ti1 S1 105.60(8) 2_656 .
O2 Ti1 S1 77.44(7) . .
O2 Ti1 S1 85.78(7) 2_656 .
S1 Ti1 S1 157.89(5) 2_656 .
C9 S1 Ti1 97.81(13) . .
C1 O1 Ti1 153.9(2) . .
N1 O2 Ti1 121.44(19) . .
O2 N1 C5 117.4(3) . .
O2 N1 C9 119.7(3) . .
C5 N1 C9 122.9(3) . .
O1 C1 C2 113.4(3) . .
O1 C1 C3 107.7(4) . .
C2 C1 C3 110.6(5) . .
O1 C1 C4 108.2(3) . .
C2 C1 C4 109.9(4) . .
C3 C1 C4 106.7(4) . .
C1 C2 H2A 109.5 . .
C1 C2 H2B 109.5 . .
H2A C2 H2B 109.5 . .
C1 C2 H2C 109.5 . .
H2A C2 H2C 109.5 . .
H2B C2 H2C 109.5 . .
C1 C3 H3A 109.5 . .
C1 C3 H3B 109.5 . .
H3A C3 H3B 109.5 . .
C1 C3 H3C 109.5 . .
H3A C3 H3C 109.5 . .
H3B C3 H3C 109.5 . .
C1 C4 H4A 109.5 . .
C1 C4 H4B 109.5 . .
H4A C4 H4B 109.5 . .
C1 C4 H4C 109.5 . .
H4A C4 H4C 109.5 . .
H4B C4 H4C 109.5 . .
N1 C5 C6 119.6(4) . .
N1 C5 H6 120.2 . .
C6 C5 H6 120.2 . .
C5 C6 C7 120.0(4) . .
C5 C6 H7 120.0 . .
C7 C6 H7 120.0 . .
C6 C7 C8 119.4(4) . .
C6 C7 H8 120.3 . .
C8 C7 H8 120.3 . .
C7 C8 C9 121.0(4) . .
C7 C8 H9 119.5 . .
C9 C8 H9 119.5 . .
N1 C9 C8 117.1(3) . .
N1 C9 S1 118.1(3) . .
C8 C9 S1 124.9(3) . .

loop_
_geom_bond_atom_site_label_1
_geom_bond_atom_site_label_2
_geom_bond_distance
_geom_bond_site_symmetry_2
Ti1 O1 1.795(2) .
Ti1 O1 1.795(2) 2_656
Ti1 O2 2.072(2) .
Ti1 O2 2.072(2) 2_656
Ti1 S1 2.4729(10) 2_656
Ti1 S1 2.4729(10) .
S1 C9 1.719(3) .
O1 C1 1.419(4) .
O2 N1 1.341(4) .
N1 C5 1.353(4) .
N1 C9 1.366(5) .
C1 C2 1.490(7) .
C1 C3 1.503(7) .
C1 C4 1.518(7) .
C2 H2A 0.9800 .
C2 H2B 0.9800 .
C2 H2C 0.9800 .
C3 H3A 0.9800 .
C3 H3B 0.9800 .
C3 H3C 0.9800 .
C4 H4A 0.9800 .
C4 H4B 0.9800 .
C4 H4C 0.9800 .
C5 C6 1.368(6) .
C5 H6 0.9500 .
C6 C7 1.373(6) .
C6 H7 0.9500 .
C7 C8 1.380(5) .
C7 H8 0.9500 .
C8 C9 1.390(5) .
C8 H9 0.9500 .
